data_4103631
loop_
_publ_author_name
'K. Cory MacLeod'
'Julia L. Conway'
'Brian O. Patrick'
'Kevin M. Smith'

_publ_section_title
;
 Exploring Chromium(III)-Alkyl Bond Homolysis with CpCr[(ArNCMe)2CH](R)
 Complexes
;
_journal_name_full 'Journal of the American Chemical Society'
_journal_page_first 17325
_journal_page_last 17334
_journal_paper_doi 10.1021/ja1083392
_journal_volume 132
_journal_year 2010
_chemical_formula_sum 'C33 H48 Cr N2 Si'
_chemical_formula_weight 552.82
_chemical_name_systematic
;
 ?
;
_space_group_IT_number 2
_symmetry_cell_setting triclinic
_symmetry_space_group_name_Hall '-P 1'
_symmetry_space_group_name_H-M 'P -1'
_atom_sites_solution_hydrogens geom
_atom_sites_solution_primary direct
_atom_sites_solution_secondary difmap
_audit_creation_method SHELXL-97
_cell_angle_alpha 109.825(6)
_cell_angle_beta 90.183(7)
_cell_angle_gamma 110.206(7)
_cell_formula_units_Z 2
_cell_length_a 10.656(3)
_cell_length_b 11.407(3)
_cell_length_c 14.526(4)
_cell_measurement_reflns_used 8743
_cell_measurement_temperature 173(2)
_cell_measurement_theta_max 27.93
_cell_measurement_theta_min 2.30
_cell_volume 1544.3(7)
_computing_structure_refinement 'SHELXL-97 (Sheldrick, 1997)'
_diffrn_ambient_temperature 173(2)
_diffrn_measured_fraction_theta_full 0.983
_diffrn_measured_fraction_theta_max 0.983
_diffrn_measurement_device_type 'Bruker X8 APEX II'
_diffrn_measurement_method 'area detector'
_diffrn_radiation_monochromator graphite
_diffrn_radiation_source 'fine-focus sealed tube'
_diffrn_radiation_type MoK\a
_diffrn_radiation_wavelength 0.71073
_diffrn_reflns_av_R_equivalents 0.0215
_diffrn_reflns_av_sigmaI/netI 0.0184
_diffrn_reflns_limit_h_max 14
_diffrn_reflns_limit_h_min -14
_diffrn_reflns_limit_k_max 14
_diffrn_reflns_limit_k_min -15
_diffrn_reflns_limit_l_max 18
_diffrn_reflns_limit_l_min -19
_diffrn_reflns_number 29195
_diffrn_reflns_theta_full 28.04
_diffrn_reflns_theta_max 28.04
_diffrn_reflns_theta_min 1.50
_exptl_absorpt_coefficient_mu 0.432
_exptl_absorpt_correction_T_max 0.898
_exptl_absorpt_correction_T_min 0.807
_exptl_absorpt_correction_type multi-scan
_exptl_crystal_colour black
_exptl_crystal_density_diffrn 1.189
_exptl_crystal_density_method 'not measured'
_exptl_crystal_description tablet
_exptl_crystal_F_000 596
_exptl_crystal_size_max 0.50
_exptl_crystal_size_mid 0.50
_exptl_crystal_size_min 0.25
_refine_diff_density_max 0.513
_refine_diff_density_min -0.307
_refine_diff_density_rms 0.049
_refine_ls_extinction_method none
_refine_ls_goodness_of_fit_ref 1.049
_refine_ls_hydrogen_treatment constr
_refine_ls_matrix_type full
_refine_ls_number_parameters 344
_refine_ls_number_reflns 7344
_refine_ls_number_restraints 0
_refine_ls_restrained_S_all 1.049
_refine_ls_R_factor_all 0.0388
_refine_ls_R_factor_gt 0.0327
_refine_ls_shift/su_max 0.018
_refine_ls_shift/su_mean 0.000
_refine_ls_structure_factor_coef Fsqd
_refine_ls_weighting_details 'calc w=1/[\s^2^(Fo^2^)+(0.0456P)^2^+0.7727P] where P=(Fo^2^+2Fc^2^)/3'
_refine_ls_weighting_scheme calc
_refine_ls_wR_factor_gt 0.0888
_refine_ls_wR_factor_ref 0.0937
_reflns_number_gt 6512
_reflns_number_total 7344
_reflns_threshold_expression >2sigma(I)
_cod_data_source_file ja1083392_si_002_04.cif
_cod_data_source_block 4_Xyl_CH2SiMe3
_cod_original_cell_volume 1544.4(8)
_cod_database_code 4103631

loop_
_symmetry_equiv_pos_as_xyz
'x, y, z'
'-x, -y, -z'

loop_
_atom_site_label
_atom_site_type_symbol
_atom_site_fract_x
_atom_site_fract_y
_atom_site_fract_z
_atom_site_U_iso_or_equiv
_atom_site_adp_type
_atom_site_occupancy
_atom_site_symmetry_multiplicity
_atom_site_calc_flag
_atom_site_refinement_flags
C1 C 0.17961(17) 0.95567(19) 0.37488(12) 0.0362(4) Uani 1 1 d .
H1A H 0.1423 1.0047 0.3459 0.054 Uiso 1 1 calc R
H1B H 0.1989 1.0013 0.4468 0.054 Uiso 1 1 calc R
H1C H 0.1140 0.8642 0.3586 0.054 Uiso 1 1 calc R
C2 C 0.30769(14) 0.95064(14) 0.33402(10) 0.0239(3) Uani 1 1 d .
C3 C 0.42657(15) 1.02959(14) 0.39815(10) 0.0250(3) Uani 1 1 d .
H3 H 0.4190 1.0588 0.4667 0.030 Uiso 1 1 calc R
C4 C 0.55575(14) 1.07045(13) 0.37243(10) 0.0224(3) Uani 1 1 d .
C5 C 0.66164(16) 1.18703(16) 0.44942(11) 0.0326(3) Uani 1 1 d .
H5A H 0.7450 1.1691 0.4507 0.049 Uiso 1 1 calc R
H5B H 0.6303 1.2005 0.5142 0.049 Uiso 1 1 calc R
H5C H 0.6789 1.2678 0.4338 0.049 Uiso 1 1 calc R
C6 C 0.17677(14) 0.82153(15) 0.17772(11) 0.0257(3) Uani 1 1 d .
C7 C 0.14440(15) 0.89884(17) 0.13189(12) 0.0308(3) Uani 1 1 d .
C8 C 0.02437(18) 0.8428(2) 0.06863(13) 0.0416(4) Uani 1 1 d .
H8 H 0.0013 0.8945 0.0369 0.050 Uiso 1 1 calc R
C9 C -0.06107(18) 0.7148(2) 0.05124(15) 0.0489(5) Uani 1 1 d .
H9 H -0.1428 0.6773 0.0073 0.059 Uiso 1 1 calc R
C10 C -0.02884(17) 0.64052(19) 0.09704(15) 0.0453(4) Uani 1 1 d .
H10 H -0.0894 0.5515 0.0847 0.054 Uiso 1 1 calc R
C11 C 0.08964(16) 0.69109(16) 0.16103(13) 0.0339(3) Uani 1 1 d .
C12 C 0.23714(17) 1.03829(18) 0.14838(14) 0.0381(4) Uani 1 1 d .
H12A H 0.1953 1.0778 0.1130 0.057 Uiso 1 1 calc R
H12B H 0.3223 1.0368 0.1238 0.057 Uiso 1 1 calc R
H12C H 0.2548 1.0920 0.2192 0.057 Uiso 1 1 calc R
C13 C 0.12114(19) 0.60738(18) 0.21032(17) 0.0471(5) Uani 1 1 d .
H13A H 0.0451 0.5217 0.1931 0.071 Uiso 1 1 calc R
H13B H 0.1366 0.6545 0.2821 0.071 Uiso 1 1 calc R
H13C H 0.2024 0.5910 0.1882 0.071 Uiso 1 1 calc R
C14 C 0.71095(14) 1.08757(13) 0.25809(10) 0.0221(3) Uani 1 1 d .
C15 C 0.82298(15) 1.05306(15) 0.26169(11) 0.0285(3) Uani 1 1 d .
C16 C 0.93857(16) 1.12183(18) 0.23023(14) 0.0388(4) Uani 1 1 d .
H16 H 1.0162 1.0994 0.2322 0.047 Uiso 1 1 calc R
C17 C 0.94340(18) 1.22156(19) 0.19630(14) 0.0428(4) Uani 1 1 d .
H17 H 1.0231 1.2662 0.1739 0.051 Uiso 1 1 calc R
C18 C 0.83329(17) 1.25665(17) 0.19485(13) 0.0373(4) Uani 1 1 d .
H18 H 0.8373 1.3265 0.1721 0.045 Uiso 1 1 calc R
C19 C 0.71590(15) 1.19124(14) 0.22628(11) 0.0272(3) Uani 1 1 d .
C20 C 0.82185(17) 0.94676(17) 0.29987(15) 0.0388(4) Uani 1 1 d .
H20A H 0.8965 0.9172 0.2781 0.058 Uiso 1 1 calc R
H20B H 0.7360 0.8705 0.2744 0.058 Uiso 1 1 calc R
H20C H 0.8323 0.9827 0.3722 0.058 Uiso 1 1 calc R
C21 C 0.59778(18) 1.23243(16) 0.22548(14) 0.0363(4) Uani 1 1 d .
H21A H 0.5988 1.2962 0.2910 0.054 Uiso 1 1 calc R
H21B H 0.5142 1.1533 0.2084 0.054 Uiso 1 1 calc R
H21C H 0.6026 1.2749 0.1765 0.054 Uiso 1 1 calc R
C22 C 0.5033(2) 0.67625(17) 0.06402(11) 0.0377(4) Uani 1 1 d .
H22 H 0.5212 0.6049 0.0737 0.045 Uiso 1 1 calc R
C23 C 0.59841(17) 0.79886(18) 0.07169(11) 0.0341(3) Uani 1 1 d .
H23 H 0.6930 0.8274 0.0891 0.041 Uiso 1 1 calc R
C24 C 0.53130(18) 0.87331(16) 0.04952(11) 0.0344(4) Uani 1 1 d .
H24 H 0.5724 0.9611 0.0484 0.041 Uiso 1 1 calc R
C25 C 0.39565(18) 0.7980(2) 0.02953(11) 0.0382(4) Uani 1 1 d .
H25 H 0.3266 0.8244 0.0119 0.046 Uiso 1 1 calc R
C26 C 0.37672(18) 0.67585(17) 0.03960(11) 0.0397(4) Uani 1 1 d .
H26 H 0.2926 0.6052 0.0313 0.048 Uiso 1 1 calc R
C27 C 0.47389(15) 0.73952(13) 0.28967(10) 0.0235(3) Uani 1 1 d .
H27A H 0.5449 0.8088 0.3440 0.028 Uiso 1 1 calc R
H27B H 0.3878 0.7279 0.3178 0.028 Uiso 1 1 calc R
C28 C 0.3685(2) 0.43225(17) 0.18253(16) 0.0450(4) Uani 1 1 d .
H28A H 0.2817 0.4190 0.2082 0.067 Uiso 1 1 calc R
H28B H 0.3922 0.3535 0.1726 0.067 Uiso 1 1 calc R
H28C H 0.3614 0.4446 0.1194 0.067 Uiso 1 1 calc R
C29 C 0.4951(3) 0.5554(2) 0.39225(16) 0.0542(5) Uani 1 1 d .
H29A H 0.5606 0.6341 0.4437 0.081 Uiso 1 1 calc R
H29B H 0.5170 0.4763 0.3849 0.081 Uiso 1 1 calc R
H29C H 0.4042 0.5411 0.4109 0.081 Uiso 1 1 calc R
C30 C 0.66833(19) 0.58783(18) 0.23244(16) 0.0442(4) Uani 1 1 d .
H30A H 0.6794 0.6139 0.1744 0.066 Uiso 1 1 calc R
H30B H 0.6730 0.4988 0.2156 0.066 Uiso 1 1 calc R
H30C H 0.7404 0.6530 0.2862 0.066 Uiso 1 1 calc R
C31 C 0.0257(3) 0.4470(3) 0.4771(2) 0.0765(8) Uani 1 1 d .
H31A H 0.0994 0.4810 0.4406 0.092 Uiso 1 1 calc R
H31B H -0.0476 0.3713 0.4277 0.092 Uiso 1 1 calc R
C32 C 0.0767(5) 0.3943(4) 0.5414(3) 0.1098(13) Uani 1 1 d .
H32A H 0.1552 0.4684 0.5869 0.132 Uiso 1 1 calc R
H32B H 0.0059 0.3680 0.5823 0.132 Uiso 1 1 calc R
C33 C 0.1175(4) 0.2813(4) 0.4958(3) 0.1141(14) Uani 1 1 d .
H33A H 0.0427 0.2077 0.4481 0.171 Uiso 1 1 calc R
H33B H 0.1421 0.2517 0.5467 0.171 Uiso 1 1 calc R
H33C H 0.1955 0.3082 0.4616 0.171 Uiso 1 1 calc R
N1 N 0.30264(11) 0.87680(11) 0.24048(8) 0.0216(2) Uani 1 1 d .
N2 N 0.58679(11) 1.01496(11) 0.28431(8) 0.0195(2) Uani 1 1 d .
Si1 Si 0.50153(4) 0.58349(4) 0.27256(3) 0.02783(10) Uani 1 1 d .
Cr1 Cr 0.46408(2) 0.83459(2) 0.190400(15) 0.01775(7) Uani 1 1 d .

loop_
_atom_site_aniso_label
_atom_site_aniso_U_11
_atom_site_aniso_U_22
_atom_site_aniso_U_33
_atom_site_aniso_U_23
_atom_site_aniso_U_13
_atom_site_aniso_U_12
C1 0.0289(8) 0.0477(10) 0.0336(8) 0.0113(7) 0.0123(6) 0.0192(7)
C2 0.0246(7) 0.0256(7) 0.0259(7) 0.0111(5) 0.0085(5) 0.0126(5)
C3 0.0294(7) 0.0262(7) 0.0198(6) 0.0060(5) 0.0066(5) 0.0128(6)
C4 0.0262(7) 0.0189(6) 0.0211(6) 0.0052(5) 0.0019(5) 0.0091(5)
C5 0.0325(8) 0.0280(7) 0.0239(7) 0.0000(6) 0.0001(6) 0.0046(6)
C6 0.0193(6) 0.0297(7) 0.0261(7) 0.0075(6) 0.0042(5) 0.0090(6)
C7 0.0252(7) 0.0399(8) 0.0299(7) 0.0122(6) 0.0050(6) 0.0157(6)
C8 0.0328(9) 0.0585(11) 0.0363(9) 0.0134(8) -0.0004(7) 0.0237(8)
C9 0.0263(8) 0.0605(12) 0.0431(10) -0.0003(9) -0.0083(7) 0.0150(8)
C10 0.0238(8) 0.0396(9) 0.0527(11) 0.0016(8) -0.0003(7) 0.0034(7)
C11 0.0231(7) 0.0321(8) 0.0399(9) 0.0085(7) 0.0053(6) 0.0068(6)
C12 0.0327(8) 0.0436(9) 0.0489(10) 0.0255(8) 0.0082(7) 0.0182(7)
C13 0.0355(9) 0.0317(9) 0.0698(13) 0.0235(9) 0.0065(9) 0.0025(7)
C14 0.0198(6) 0.0185(6) 0.0217(6) 0.0035(5) 0.0019(5) 0.0034(5)
C15 0.0225(7) 0.0249(7) 0.0315(7) 0.0046(6) 0.0019(6) 0.0066(6)
C16 0.0220(7) 0.0391(9) 0.0451(9) 0.0070(7) 0.0064(7) 0.0072(7)
C17 0.0295(8) 0.0412(9) 0.0440(10) 0.0134(8) 0.0112(7) -0.0014(7)
C18 0.0355(9) 0.0296(8) 0.0379(9) 0.0147(7) 0.0043(7) -0.0011(7)
C19 0.0281(7) 0.0206(6) 0.0270(7) 0.0071(5) 0.0026(6) 0.0035(5)
C20 0.0286(8) 0.0356(8) 0.0542(11) 0.0160(8) -0.0001(7) 0.0145(7)
C21 0.0382(9) 0.0277(8) 0.0486(10) 0.0200(7) 0.0058(7) 0.0126(7)
C22 0.0647(12) 0.0307(8) 0.0212(7) 0.0042(6) 0.0124(7) 0.0267(8)
C23 0.0292(8) 0.0460(9) 0.0206(7) 0.0031(6) 0.0080(6) 0.0152(7)
C24 0.0499(10) 0.0306(8) 0.0212(7) 0.0106(6) 0.0124(7) 0.0119(7)
C25 0.0420(9) 0.0592(11) 0.0182(7) 0.0106(7) 0.0033(6) 0.0278(8)
C26 0.0378(9) 0.0357(9) 0.0203(7) -0.0029(6) 0.0042(6) -0.0034(7)
C27 0.0287(7) 0.0208(6) 0.0222(6) 0.0078(5) 0.0046(5) 0.0107(5)
C28 0.0455(10) 0.0227(8) 0.0581(12) 0.0085(8) 0.0053(9) 0.0084(7)
C29 0.0839(16) 0.0556(12) 0.0498(11) 0.0346(10) 0.0202(11) 0.0420(12)
C30 0.0415(10) 0.0341(9) 0.0657(12) 0.0203(9) 0.0159(9) 0.0220(8)
C31 0.0676(17) 0.0678(16) 0.0633(16) -0.0007(13) -0.0100(13) 0.0125(13)
C32 0.138(3) 0.091(2) 0.081(2) -0.0017(18) -0.033(2) 0.053(2)
C33 0.113(3) 0.083(2) 0.111(3) -0.004(2) -0.044(2) 0.035(2)
N1 0.0191(5) 0.0224(5) 0.0226(5) 0.0074(4) 0.0032(4) 0.0075(4)
N2 0.0188(5) 0.0173(5) 0.0209(5) 0.0055(4) 0.0029(4) 0.0062(4)
Si1 0.0340(2) 0.02227(19) 0.0317(2) 0.01191(16) 0.00784(17) 0.01347(17)
Cr1 0.01895(11) 0.01661(11) 0.01593(11) 0.00419(8) 0.00288(7) 0.00615(8)

loop_
_atom_type_symbol
_atom_type_description
_atom_type_scat_dispersion_real
_atom_type_scat_dispersion_imag
_atom_type_scat_source
C C 0.0033 0.0016 'International Tables Vol C Tables 4.2.6.8 and 6.1.1.4'
H H 0.0000 0.0000 'International Tables Vol C Tables 4.2.6.8 and 6.1.1.4'
N N 0.0061 0.0033 'International Tables Vol C Tables 4.2.6.8 and 6.1.1.4'
Si Si 0.0817 0.0704 'International Tables Vol C Tables 4.2.6.8 and 6.1.1.4'
Cr Cr 0.3209 0.6236 'International Tables Vol C Tables 4.2.6.8 and 6.1.1.4'

loop_
_geom_angle_atom_site_label_1
_geom_angle_atom_site_label_2
_geom_angle_atom_site_label_3
_geom_angle
_geom_angle_site_symmetry_1
C2 C1 H1A 109.5 .
C2 C1 H1B 109.5 .
H1A C1 H1B 109.5 .
C2 C1 H1C 109.5 .
H1A C1 H1C 109.5 .
H1B C1 H1C 109.5 .
N1 C2 C3 123.84(13) .
N1 C2 C1 119.80(13) .
C3 C2 C1 116.33(13) .
C2 C3 C4 126.61(13) .
C2 C3 H3 116.7 .
C4 C3 H3 116.7 .
N2 C4 C3 123.54(13) .
N2 C4 C5 119.86(13) .
C3 C4 C5 116.57(13) .
C4 C5 H5A 109.5 .
C4 C5 H5B 109.5 .
H5A C5 H5B 109.5 .
C4 C5 H5C 109.5 .
H5A C5 H5C 109.5 .
H5B C5 H5C 109.5 .
C11 C6 C7 120.70(14) .
C11 C6 N1 120.08(14) .
C7 C6 N1 119.20(13) .
C8 C7 C6 118.77(16) .
C8 C7 C12 119.88(16) .
C6 C7 C12 121.34(14) .
C9 C8 C7 120.91(18) .
C9 C8 H8 119.5 .
C7 C8 H8 119.5 .
C8 C9 C10 119.78(17) .
C8 C9 H9 120.1 .
C10 C9 H9 120.1 .
C9 C10 C11 121.90(18) .
C9 C10 H10 119.1 .
C11 C10 H10 119.1 .
C10 C11 C6 117.93(17) .
C10 C11 C13 120.43(16) .
C6 C11 C13 121.64(15) .
C7 C12 H12A 109.5 .
C7 C12 H12B 109.5 .
H12A C12 H12B 109.5 .
C7 C12 H12C 109.5 .
H12A C12 H12C 109.5 .
H12B C12 H12C 109.5 .
C11 C13 H13A 109.5 .
C11 C13 H13B 109.5 .
H13A C13 H13B 109.5 .
C11 C13 H13C 109.5 .
H13A C13 H13C 109.5 .
H13B C13 H13C 109.5 .
C15 C14 C19 120.76(13) .
C15 C14 N2 120.58(13) .
C19 C14 N2 118.64(13) .
C16 C15 C14 118.23(15) .
C16 C15 C20 120.15(15) .
C14 C15 C20 121.62(14) .
C17 C16 C15 121.49(16) .
C17 C16 H16 119.3 .
C15 C16 H16 119.3 .
C18 C17 C16 119.85(16) .
C18 C17 H17 120.1 .
C16 C17 H17 120.1 .
C17 C18 C19 120.61(16) .
C17 C18 H18 119.7 .
C19 C18 H18 119.7 .
C18 C19 C14 119.02(15) .
C18 C19 C21 119.73(15) .
C14 C19 C21 121.25(13) .
C15 C20 H20A 109.5 .
C15 C20 H20B 109.5 .
H20A C20 H20B 109.5 .
C15 C20 H20C 109.5 .
H20A C20 H20C 109.5 .
H20B C20 H20C 109.5 .
C19 C21 H21A 109.5 .
C19 C21 H21B 109.5 .
H21A C21 H21B 109.5 .
C19 C21 H21C 109.5 .
H21A C21 H21C 109.5 .
H21B C21 H21C 109.5 .
C23 C22 C26 107.83(15) .
C23 C22 Cr1 72.59(9) .
C26 C22 Cr1 71.93(9) .
C23 C22 H22 126.1 .
C26 C22 H22 126.1 .
Cr1 C22 H22 121.2 .
C22 C23 C24 108.09(15) .
C22 C23 Cr1 71.80(9) .
C24 C23 Cr1 73.70(9) .
C22 C23 H23 126.0 .
C24 C23 H23 126.0 .
Cr1 C23 H23 120.3 .
C25 C24 C23 108.22(15) .
C25 C24 Cr1 72.52(9) .
C23 C24 Cr1 70.80(9) .
C25 C24 H24 125.9 .
C23 C24 H24 125.9 .
Cr1 C24 H24 122.5 .
C24 C25 C26 108.15(16) .
C24 C25 Cr1 72.79(9) .
C26 C25 Cr1 70.36(9) .
C24 C25 H25 125.9 .
C26 C25 H25 125.9 .
Cr1 C25 H25 122.6 .
C22 C26 C25 107.68(15) .
C22 C26 Cr1 72.10(9) .
C25 C26 Cr1 73.94(9) .
C22 C26 H26 126.2 .
C25 C26 H26 126.2 .
Cr1 C26 H26 119.7 .
Si1 C27 Cr1 131.48(7) .
Si1 C27 H27A 104.4 .
Cr1 C27 H27A 104.4 .
Si1 C27 H27B 104.4 .
Cr1 C27 H27B 104.4 .
H27A C27 H27B 105.6 .
Si1 C28 H28A 109.5 .
Si1 C28 H28B 109.5 .
H28A C28 H28B 109.5 .
Si1 C28 H28C 109.5 .
H28A C28 H28C 109.5 .
H28B C28 H28C 109.5 .
Si1 C29 H29A 109.5 .
Si1 C29 H29B 109.5 .
H29A C29 H29B 109.5 .
Si1 C29 H29C 109.5 .
H29A C29 H29C 109.5 .
H29B C29 H29C 109.5 .
Si1 C30 H30A 109.5 .
Si1 C30 H30B 109.5 .
H30A C30 H30B 109.5 .
Si1 C30 H30C 109.5 .
H30A C30 H30C 109.5 .
H30B C30 H30C 109.5 .
C31 C31 C32 117.8(3) 2_566
C31 C31 H31A 107.9 2_566
C32 C31 H31A 107.9 .
C31 C31 H31B 107.9 2_566
C32 C31 H31B 107.9 .
H31A C31 H31B 107.2 .
C33 C32 C31 118.1(3) .
C33 C32 H32A 107.8 .
C31 C32 H32A 107.8 .
C33 C32 H32B 107.8 .
C31 C32 H32B 107.8 .
H32A C32 H32B 107.1 .
C32 C33 H33A 109.5 .
C32 C33 H33B 109.5 .
H33A C33 H33B 109.5 .
C32 C33 H33C 109.5 .
H33A C33 H33C 109.5 .
H33B C33 H33C 109.5 .
C2 N1 C6 117.82(12) .
C2 N1 Cr1 120.93(9) .
C6 N1 Cr1 121.15(9) .
C4 N2 C14 117.75(11) .
C4 N2 Cr1 121.22(9) .
C14 N2 Cr1 121.03(9) .
C27 Si1 C28 113.18(8) .
C27 Si1 C30 112.72(7) .
C28 Si1 C30 108.06(9) .
C27 Si1 C29 109.19(8) .
C28 Si1 C29 105.65(11) .
C30 Si1 C29 107.66(10) .
N2 Cr1 N1 89.82(5) .
N2 Cr1 C27 93.03(6) .
N1 Cr1 C27 93.73(5) .
N2 Cr1 C26 154.20(6) .
N1 Cr1 C26 102.60(6) .
C27 Cr1 C26 108.38(7) .
N2 Cr1 C22 132.06(6) .
N1 Cr1 C22 137.17(6) .
C27 Cr1 C22 92.61(6) .
C26 Cr1 C22 35.98(7) .
N2 Cr1 C23 99.62(6) .
N1 Cr1 C23 151.81(6) .
C27 Cr1 C23 112.05(6) .
C26 Cr1 C23 59.50(6) .
C22 Cr1 C23 35.60(6) .
N2 Cr1 C25 122.16(6) .
N1 Cr1 C25 93.71(6) .
C27 Cr1 C25 144.00(6) .
C26 Cr1 C25 35.70(7) .
C22 Cr1 C25 59.24(7) .
C23 Cr1 C25 58.77(6) .
N2 Cr1 C24 95.28(6) .
N1 Cr1 C24 117.64(6) .
C27 Cr1 C24 147.48(6) .
C26 Cr1 C24 58.93(6) .
C22 Cr1 C24 59.05(6) .
C23 Cr1 C24 35.50(6) .
C25 Cr1 C24 34.69(6) .

loop_
_geom_bond_atom_site_label_1
_geom_bond_atom_site_label_2
_geom_bond_distance
_geom_bond_site_symmetry_2
C1 C2 1.502(2) .
C1 H1A 0.9800 .
C1 H1B 0.9800 .
C1 H1C 0.9800 .
C2 N1 1.3230(18) .
C2 C3 1.385(2) .
C3 C4 1.389(2) .
C3 H3 0.9500 .
C4 N2 1.3215(18) .
C4 C5 1.496(2) .
C5 H5A 0.9800 .
C5 H5B 0.9800 .
C5 H5C 0.9800 .
C6 C11 1.391(2) .
C6 C7 1.395(2) .
C6 N1 1.4303(18) .
C7 C8 1.385(2) .
C7 C12 1.489(2) .
C8 C9 1.363(3) .
C8 H8 0.9500 .
C9 C10 1.364(3) .
C9 H9 0.9500 .
C10 C11 1.384(2) .
C10 H10 0.9500 .
C11 C13 1.490(3) .
C12 H12A 0.9800 .
C12 H12B 0.9800 .
C12 H12C 0.9800 .
C13 H13A 0.9800 .
C13 H13B 0.9800 .
C13 H13C 0.9800 .
C14 C15 1.386(2) .
C14 C19 1.394(2) .
C14 N2 1.4289(17) .
C15 C16 1.386(2) .
C15 C20 1.491(2) .
C16 C17 1.371(3) .
C16 H16 0.9500 .
C17 C18 1.367(3) .
C17 H17 0.9500 .
C18 C19 1.386(2) .
C18 H18 0.9500 .
C19 C21 1.489(2) .
C20 H20A 0.9800 .
C20 H20B 0.9800 .
C20 H20C 0.9800 .
C21 H21A 0.9800 .
C21 H21B 0.9800 .
C21 H21C 0.9800 .
C22 C23 1.382(3) .
C22 C26 1.392(3) .
C22 Cr1 2.2552(15) .
C22 H22 0.9500 .
C23 C24 1.393(2) .
C23 Cr1 2.2652(15) .
C23 H23 0.9500 .
C24 C25 1.372(3) .
C24 Cr1 2.3022(16) .
C24 H24 0.9500 .
C25 C26 1.396(3) .
C25 Cr1 2.2988(17) .
C25 H25 0.9500 .
C26 Cr1 2.2530(16) .
C26 H26 0.9500 .
C27 Si1 1.8382(15) .
C27 Cr1 2.0987(14) .
C27 H27A 0.9900 .
C27 H27B 0.9900 .
C28 Si1 1.8616(19) .
C28 H28A 0.9800 .
C28 H28B 0.9800 .
C28 H28C 0.9800 .
C29 Si1 1.869(2) .
C29 H29A 0.9800 .
C29 H29B 0.9800 .
C29 H29C 0.9800 .
C30 Si1 1.8620(19) .
C30 H30A 0.9800 .
C30 H30B 0.9800 .
C30 H30C 0.9800 .
C31 C31 1.455(6) 2_566
C31 C32 1.461(4) .
C31 H31A 0.9900 .
C31 H31B 0.9900 .
C32 C33 1.448(5) .
C32 H32A 0.9900 .
C32 H32B 0.9900 .
C33 H33A 0.9800 .
C33 H33B 0.9800 .
C33 H33C 0.9800 .
N1 Cr1 2.0158(12) .
N2 Cr1 2.0077(12) .

loop_
_geom_torsion_atom_site_label_1
_geom_torsion_atom_site_label_2
_geom_torsion_atom_site_label_3
_geom_torsion_atom_site_label_4
_geom_torsion
_geom_torsion_site_symmetry_1
N1 C2 C3 C4 16.6(2) .
C1 C2 C3 C4 -161.17(15) .
C2 C3 C4 N2 -16.0(2) .
C2 C3 C4 C5 161.79(15) .
C11 C6 C7 C8 -0.6(2) .
N1 C6 C7 C8 177.84(14) .
C11 C6 C7 C12 -179.51(15) .
N1 C6 C7 C12 -1.0(2) .
C6 C7 C8 C9 0.1(3) .
C12 C7 C8 C9 178.99(17) .
C7 C8 C9 C10 0.4(3) .
C8 C9 C10 C11 -0.4(3) .
C9 C10 C11 C6 -0.1(3) .
C9 C10 C11 C13 179.58(19) .
C7 C6 C11 C10 0.6(2) .
N1 C6 C11 C10 -177.81(15) .
C7 C6 C11 C13 -179.07(16) .
N1 C6 C11 C13 2.5(2) .
C19 C14 C15 C16 -1.8(2) .
N2 C14 C15 C16 176.45(14) .
C19 C14 C15 C20 177.12(14) .
N2 C14 C15 C20 -4.6(2) .
C14 C15 C16 C17 0.0(2) .
C20 C15 C16 C17 -178.91(16) .
C15 C16 C17 C18 1.3(3) .
C16 C17 C18 C19 -0.8(3) .
C17 C18 C19 C14 -0.9(2) .
C17 C18 C19 C21 179.10(16) .
C15 C14 C19 C18 2.2(2) .
N2 C14 C19 C18 -176.01(13) .
C15 C14 C19 C21 -177.80(14) .
N2 C14 C19 C21 3.9(2) .
C26 C22 C23 C24 -1.54(17) .
Cr1 C22 C23 C24 -65.28(11) .
C26 C22 C23 Cr1 63.74(11) .
C22 C23 C24 C25 0.75(17) .
Cr1 C23 C24 C25 -63.29(11) .
C22 C23 C24 Cr1 64.04(11) .
C23 C24 C25 C26 0.33(17) .
Cr1 C24 C25 C26 -61.85(11) .
C23 C24 C25 Cr1 62.18(11) .
C23 C22 C26 C25 1.74(17) .
Cr1 C22 C26 C25 65.92(11) .
C23 C22 C26 Cr1 -64.18(11) .
C24 C25 C26 C22 -1.28(18) .
Cr1 C25 C26 C22 -64.69(11) .
C24 C25 C26 Cr1 63.41(11) .
C31 C31 C32 C33 174.9(4) 2_566
C3 C2 N1 C6 -167.84(14) .
C1 C2 N1 C6 9.9(2) .
C3 C2 N1 Cr1 15.79(19) .
C1 C2 N1 Cr1 -166.50(11) .
C11 C6 N1 C2 -95.93(17) .
C7 C6 N1 C2 85.60(17) .
C11 C6 N1 Cr1 80.44(16) .
C7 C6 N1 Cr1 -98.03(14) .
C3 C4 N2 C14 163.04(13) .
C5 C4 N2 C14 -14.64(19) .
C3 C4 N2 Cr1 -17.09(19) .
C5 C4 N2 Cr1 165.23(11) .
C15 C14 N2 C4 102.18(16) .
C19 C14 N2 C4 -79.56(17) .
C15 C14 N2 Cr1 -77.69(15) .
C19 C14 N2 Cr1 100.57(13) .
Cr1 C27 Si1 C28 -61.57(13) .
Cr1 C27 Si1 C30 61.45(13) .
Cr1 C27 Si1 C29 -178.94(12) .
C4 N2 Cr1 N1 34.63(11) .
C14 N2 Cr1 N1 -145.51(10) .
C4 N2 Cr1 C27 -59.10(11) .
C14 N2 Cr1 C27 120.77(11) .
C4 N2 Cr1 C26 154.28(14) .
C14 N2 Cr1 C26 -25.86(19) .
C4 N2 Cr1 C22 -155.37(10) .
C14 N2 Cr1 C22 24.49(13) .
C4 N2 Cr1 C23 -172.07(11) .
C14 N2 Cr1 C23 7.79(11) .
C4 N2 Cr1 C25 128.90(11) .
C14 N2 Cr1 C25 -51.24(12) .
C4 N2 Cr1 C24 152.38(11) .
C14 N2 Cr1 C24 -27.76(11) .
C2 N1 Cr1 N2 -33.94(11) .
C6 N1 Cr1 N2 149.80(11) .
C2 N1 Cr1 C27 59.09(11) .
C6 N1 Cr1 C27 -117.17(11) .
C2 N1 Cr1 C26 168.86(11) .
C6 N1 Cr1 C26 -7.39(12) .
C2 N1 Cr1 C22 156.99(11) .
C6 N1 Cr1 C22 -19.27(14) .
C2 N1 Cr1 C23 -144.28(13) .
C6 N1 Cr1 C23 39.46(17) .
C2 N1 Cr1 C25 -156.16(12) .
C6 N1 Cr1 C25 27.58(12) .
C2 N1 Cr1 C24 -129.81(11) .
C6 N1 Cr1 C24 53.93(12) .
Si1 C27 Cr1 N2 -133.36(10) .
Si1 C27 Cr1 N1 136.63(10) .
Si1 C27 Cr1 C26 32.03(12) .
Si1 C27 Cr1 C22 -0.99(11) .
Si1 C27 Cr1 C23 -31.71(12) .
Si1 C27 Cr1 C25 35.09(17) .
Si1 C27 Cr1 C24 -28.60(17) .
C22 C26 Cr1 N2 76.71(18) .
C25 C26 Cr1 N2 -38.4(2) .
C22 C26 Cr1 N1 -166.23(10) .
C25 C26 Cr1 N1 78.62(11) .
C22 C26 Cr1 C27 -67.92(11) .
C25 C26 Cr1 C27 176.92(10) .
C25 C26 Cr1 C22 -115.16(15) .
C22 C26 Cr1 C23 37.36(10) .
C25 C26 Cr1 C23 -77.80(11) .
C22 C26 Cr1 C25 115.16(15) .
C22 C26 Cr1 C24 78.92(11) .
C25 C26 Cr1 C24 -36.24(10) .
C23 C22 Cr1 N2 -29.12(13) .
C26 C22 Cr1 N2 -145.22(10) .
C23 C22 Cr1 N1 136.08(10) .
C26 C22 Cr1 N1 19.98(14) .
C23 C22 Cr1 C27 -125.58(11) .
C26 C22 Cr1 C27 118.32(11) .
C23 C22 Cr1 C26 116.10(15) .
C26 C22 Cr1 C23 -116.10(15) .
C23 C22 Cr1 C25 78.17(11) .
C26 C22 Cr1 C25 -37.93(10) .
C23 C22 Cr1 C24 37.53(10) .
C26 C22 Cr1 C24 -78.57(11) .
C22 C23 Cr1 N2 158.50(10) .
C24 C23 Cr1 N2 -85.60(10) .
C22 C23 Cr1 N1 -93.49(15) .
C24 C23 Cr1 N1 22.41(17) .
C22 C23 Cr1 C27 61.23(12) .
C24 C23 Cr1 C27 177.13(9) .
C22 C23 Cr1 C26 -37.76(11) .
C24 C23 Cr1 C26 78.14(11) .
C24 C23 Cr1 C22 115.90(15) .
C22 C23 Cr1 C25 -79.59(12) .
C24 C23 Cr1 C25 36.31(10) .
C22 C23 Cr1 C24 -115.90(15) .
C24 C25 Cr1 N2 44.18(12) .
C26 C25 Cr1 N2 161.36(10) .
C24 C25 Cr1 N1 136.31(10) .
C26 C25 Cr1 N1 -106.52(11) .
C24 C25 Cr1 C27 -122.15(12) .
C26 C25 Cr1 C27 -4.97(16) .
C24 C25 Cr1 C26 -117.18(15) .
C24 C25 Cr1 C22 -78.95(11) .
C26 C25 Cr1 C22 38.23(11) .
C24 C25 Cr1 C23 -37.16(10) .
C26 C25 Cr1 C23 80.01(11) .
C26 C25 Cr1 C24 117.18(15) .
C25 C24 Cr1 N2 -143.66(10) .
C23 C24 Cr1 N2 99.16(10) .
C25 C24 Cr1 N1 -51.09(12) .
C23 C24 Cr1 N1 -168.27(9) .
C25 C24 Cr1 C27 112.22(14) .
C23 C24 Cr1 C27 -4.96(16) .
C25 C24 Cr1 C26 37.30(11) .
C23 C24 Cr1 C26 -79.88(11) .
C25 C24 Cr1 C22 79.54(12) .
C23 C24 Cr1 C22 -37.64(10) .
C25 C24 Cr1 C23 117.18(15) .
C23 C24 Cr1 C25 -117.18(15) .
